data_7127443
loop_
_publ_author_name
'Ahmed, Manan'
'Xie, Zixi'
'Thoonen, Shannon'
'Hua, Carol'
'Kepert, Cameron J.'
'Price, Jason R.'
'Neville, Suzanne M.'

_publ_section_title
;
 A new spin crossover Fe<sup>II</sup> coordination environment in a
 two-fold interpenetrated 3-D Hofmann-type framework material.
;
_journal_issue 1
_journal_name_full 'Chemical communications (Cambridge, England)'
_journal_page_first 85
_journal_page_last 88
_journal_paper_doi 10.1039/d0cc07326a
_journal_volume 57
_journal_year 2021
_chemical_formula_moiety 'C28 H18 Au2 Fe N10 O3, C3 H7 N O, 2(O)'
_chemical_formula_sum 'C31 H25 Au2 Fe N11 O6'
_chemical_formula_weight 1097.40
_space_group_crystal_system orthorhombic
_space_group_IT_number 20
_space_group_name_Hall 'C 2c 2'
_space_group_name_H-M_alt 'C 2 2 21'
_atom_sites_solution_hydrogens geom
_atom_sites_solution_primary dual
_audit_creation_date 2020-10-15
_audit_creation_method
;

Olex2 1.3

(compiled 2020.07.31 svn.rc2a77460 for OlexSys, GUI svn.r6145)

;
_audit_update_record
;
2020-11-06 deposited with the CCDC.	2020-11-23 downloaded from the CCDC.
;
_cell_angle_alpha 90
_cell_angle_beta 90
_cell_angle_gamma 90
_cell_formula_units_Z 8
_cell_length_a 10.362(2)
_cell_length_b 30.494(6)
_cell_length_c 33.987(7)
_cell_measurement_temperature 230
_cell_volume 10739(4)
_computing_cell_refinement 'XDS (Kabsch, 1993)'
_computing_data_collection 'BluIce (McPhillips, 2002)'
_computing_data_reduction 'XDS (Kabsch, 1993)'
_computing_molecular_graphics 'Olex2 1.3 (Dolomanov et al., 2009)'
_computing_publication_material 'Olex2 1.3 (Dolomanov et al., 2009)'
_computing_structure_refinement 'SHELXL 2018/3 (Sheldrick, 2015)'
_computing_structure_solution 'SHELXT 2018/2 (Sheldrick, 2018)'
_diffrn_ambient_temperature 230
_diffrn_measured_fraction_theta_full 0.975
_diffrn_measured_fraction_theta_max 0.826
_diffrn_measurement_device_type 'ADSC Quantum 210r'
_diffrn_measurement_method 'Phi scan'
_diffrn_radiation_type Synchrotron
_diffrn_radiation_wavelength 0.71073
_diffrn_reflns_av_R_equivalents 0.0577
_diffrn_reflns_av_unetI/netI 0.0356
_diffrn_reflns_Laue_measured_fraction_full 0.975
_diffrn_reflns_Laue_measured_fraction_max 0.826
_diffrn_reflns_limit_h_max 14
_diffrn_reflns_limit_h_min -14
_diffrn_reflns_limit_k_max 41
_diffrn_reflns_limit_k_min -41
_diffrn_reflns_limit_l_max 41
_diffrn_reflns_limit_l_min -42
_diffrn_reflns_number 95621
_diffrn_reflns_point_group_measured_fraction_full 0.979
_diffrn_reflns_point_group_measured_fraction_max 0.825
_diffrn_reflns_theta_full 25.242
_diffrn_reflns_theta_max 32.280
_diffrn_reflns_theta_min 1.464
_diffrn_source 'MX2 beamline Australian Synchrotron'
_diffrn_standards_number 0
_exptl_absorpt_coefficient_mu 5.756
_exptl_absorpt_correction_type multi-scan
_exptl_absorpt_process_details 'XDS (Kabsch, 1993)'
_exptl_crystal_colour yellow
_exptl_crystal_colour_primary yellow
_exptl_crystal_density_diffrn 1.357
_exptl_crystal_description block
_exptl_crystal_F_000 4160
_exptl_crystal_size_max 0.1
_exptl_crystal_size_mid 0.1
_exptl_crystal_size_min 0.01
_refine_diff_density_max 4.447
_refine_diff_density_min -1.360
_refine_diff_density_rms 0.239
_refine_ls_abs_structure_details
;
 Refined as an inversion twin.
;
_refine_ls_abs_structure_Flack 0.38(2)
_refine_ls_extinction_method none
_refine_ls_goodness_of_fit_ref 0.965
_refine_ls_hydrogen_treatment constr
_refine_ls_matrix_type full
_refine_ls_number_parameters 418
_refine_ls_number_reflns 15761
_refine_ls_number_restraints 0
_refine_ls_restrained_S_all 0.965
_refine_ls_R_factor_all 0.1501
_refine_ls_R_factor_gt 0.1000
_refine_ls_shift/su_max 0.001
_refine_ls_shift/su_mean 0.000
_refine_ls_structure_factor_coef Fsqd
_refine_ls_weighting_details 'w=1/[\s^2^(Fo^2^)+(0.2000P)^2^] where P=(Fo^2^+2Fc^2^)/3'
_refine_ls_weighting_scheme calc
_refine_ls_wR_factor_gt 0.2654
_refine_ls_wR_factor_ref 0.3181
_reflns_Friedel_coverage 0.854
_reflns_Friedel_fraction_full 0.984
_reflns_Friedel_fraction_max 0.823
_reflns_number_gt 7151
_reflns_number_total 15761
_reflns_threshold_expression 'I > 2\s(I)'
_cod_data_source_file d0cc07326a2.cif
_cod_data_source_block ortho_230
_cod_depositor_comments 'Adding full bibliography for 7127435--7127450.cif.'
_cod_database_code 7127443
_shelx_shelxl_version_number 2018/3
_shelx_space_group_comment
;
The symmetry employed for this shelxl refinement is uniquely defined
by the following loop, which should always be used as a source of
symmetry information in preference to the above space-group names.
They are only intended as comments.
;
_shelx_estimated_absorpt_t_max 0.945
_shelx_estimated_absorpt_t_min 0.597
_olex2_refinement_description
;
1. Twinned data refinement
 Scales: 0.62(2)
 0.38(2)
2. Fixed Uiso
 At 1.2 times of:
  All C(H) groups, All N(H) groups
 At 1.5 times of:
  All C(H,H,H) groups
3. Rigid bond restraints
 N11
 with sigma for 1-2 distances of 0.001 and sigma for 1-3 distances of 0.001
4. Others
 Fixed Uiso: N10(0.10401) C29(0.10401) O6(0.10401) C30(0.10401) C31(0.10401)
5.a Aromatic/amide H refined with riding coordinates:
 N5(H5), N6(H6), C6(H6A), N8(H8), C13(H13), C5(H5A), C7(H7), C28(H28),
 C21(H21), C12(H12), C8(H8A), C25(H25), C19(H19), C22(H22), C20(H20), C16(H16),
 C26(H26), C27(H27), C31(H31)
5.b Idealised Me refined as rotating group:
 C29(H29A,H29B,H29C), C30(H30A,H30B,H30C)
;
_olex2_submission_special_instructions 'No special instructions were received'

loop_
_space_group_symop_operation_xyz
'x, y, z'
'-x, -y, z+1/2'
'x, -y, -z'
'-x, y, -z+1/2'
'x+1/2, y+1/2, z'
'-x+1/2, -y+1/2, z+1/2'
'x+1/2, -y+1/2, -z'
'-x+1/2, y+1/2, -z+1/2'

loop_
_atom_site_label
_atom_site_type_symbol
_atom_site_fract_x
_atom_site_fract_y
_atom_site_fract_z
_atom_site_U_iso_or_equiv
_atom_site_adp_type
_atom_site_occupancy
_atom_site_site_symmetry_order
_atom_site_calc_flag
_atom_site_refinement_flags_posn
_atom_site_refinement_flags_adp
_atom_site_refinement_flags_occupancy
_atom_site_disorder_assembly
_atom_site_disorder_group
Au1 Au 0.74061(8) 0.71955(2) 0.57815(2) 0.1073(3) Uani 1 1 d . . . . .
Au2 Au 0.28515(17) 0.85631(3) 0.48770(3) 0.1516(6) Uani 1 1 d . . . . .
Fe1 Fe 0.2407(2) 0.72091(7) 0.57916(6) 0.0926(5) Uani 1 1 d . . . . .
N1 N 0.4465(18) 0.7161(5) 0.5768(4) 0.106(4) Uani 1 1 d . . . . .
N3 N 1.0398(19) 0.7266(6) 0.5809(5) 0.111(5) Uani 1 1 d . . . . .
N2 N 0.2541(19) 0.7794(5) 0.5471(4) 0.114(5) Uani 1 1 d . . . . .
N4 N 0.231(2) 0.6875(4) 0.5235(4) 0.108(5) Uani 1 1 d . . . . .
O1 O 0.122(2) 0.6722(5) 0.3782(4) 0.131(5) Uani 1 1 d . . . . .
N9 N 0.2173(18) 0.3404(5) 0.3910(4) 0.110(4) Uani 1 1 d . . . . .
N7 N 0.2423(18) 0.7442(5) 0.1344(4) 0.104(4) Uani 1 1 d . . . . .
C4 C 0.947(3) 0.7237(8) 0.5794(6) 0.112(5) Uani 1 1 d . . . . .
O2 O 0.152(3) 0.6016(5) 0.2082(4) 0.149(7) Uani 1 1 d . . . . .
C3 C 0.547(2) 0.7158(7) 0.5778(7) 0.110(5) Uiso 1 1 d . . . . .
C2 C 0.264(3) 0.8078(6) 0.5263(5) 0.112(6) Uani 1 1 d . . . . .
O3 O 0.309(3) 0.4698(6) 0.2945(6) 0.178(11) Uani 1 1 d . . . . .
N5 N 0.218(2) 0.6195(5) 0.4147(4) 0.111(5) Uani 1 1 d . . . . .
H5 H 0.257288 0.594226 0.414134 0.133 Uiso 1 1 calc R U . . .
N6 N 0.221(3) 0.6650(6) 0.2345(4) 0.135(7) Uani 1 1 d . . . . .
H6 H 0.246022 0.677532 0.256189 0.162 Uiso 1 1 calc R U . . .
C6 C 0.307(3) 0.6533(7) 0.5152(6) 0.127(8) Uani 1 1 d . . . . .
H6A H 0.364999 0.642874 0.534354 0.152 Uiso 1 1 calc R U . . .
N8 N 0.172(3) 0.4672(6) 0.3472(6) 0.139(7) Uani 1 1 d . . . . .
H8 H 0.114095 0.483089 0.359156 0.167 Uiso 1 1 calc R U . . .
C13 C 0.195(3) 0.5611(6) 0.3492(6) 0.114(6) Uani 1 1 d . . . . .
H13 H 0.197774 0.547464 0.374045 0.136 Uiso 1 1 calc R U . . .
C5 C 0.145(2) 0.6975(6) 0.4975(5) 0.101(5) Uani 1 1 d . . . . .
H5A H 0.089912 0.721047 0.503216 0.121 Uiso 1 1 calc R U . . .
C7 C 0.129(2) 0.6757(6) 0.4611(5) 0.102(5) Uani 1 1 d . . . . .
H7 H 0.060084 0.682979 0.444215 0.122 Uiso 1 1 calc R U . . .
C28 C 0.154(2) 0.7118(7) 0.1361(6) 0.112(5) Uani 1 1 d . . . . .
H28 H 0.098093 0.707082 0.114665 0.134 Uiso 1 1 calc R U . . .
C18 C 0.182(3) 0.4246(6) 0.3594(6) 0.131(8) Uani 1 1 d . . . . .
C21 C 0.299(2) 0.3555(7) 0.3619(6) 0.118(6) Uani 1 1 d . . . . .
H21 H 0.368393 0.338040 0.353413 0.141 Uiso 1 1 calc R U . . .
C12 C 0.170(3) 0.6264(6) 0.3095(5) 0.111(6) Uani 1 1 d . . . . .
H12 H 0.159093 0.656898 0.306914 0.133 Uiso 1 1 calc R U . . .
C9 C 0.215(2) 0.6439(5) 0.4514(4) 0.109(6) Uani 1 1 d . . . . .
C8 C 0.303(3) 0.6337(8) 0.4805(7) 0.132(8) Uani 1 1 d . . . . .
H8A H 0.362745 0.611376 0.475413 0.159 Uiso 1 1 calc R U . . .
C10 C 0.163(3) 0.6344(6) 0.3820(5) 0.121(7) Uani 1 1 d . . . . .
C11 C 0.171(3) 0.6065(6) 0.3473(6) 0.130(8) Uani 1 1 d . . . . .
C24 C 0.224(4) 0.6900(7) 0.2004(5) 0.140(10) Uani 1 1 d . . . . .
C25 C 0.314(3) 0.7255(7) 0.2001(5) 0.123(7) Uani 1 1 d . . . . .
H25 H 0.369840 0.731208 0.221377 0.148 Uiso 1 1 calc R U . . .
C19 C 0.279(3) 0.3971(7) 0.3451(7) 0.130(8) Uani 1 1 d . . . . .
H19 H 0.331006 0.406344 0.324080 0.156 Uiso 1 1 calc R U . . .
C22 C 0.124(3) 0.3690(6) 0.4023(8) 0.125(7) Uani 1 1 d . . . . .
H22 H 0.067003 0.359479 0.422074 0.150 Uiso 1 1 calc R U . . .
C17 C 0.245(4) 0.4886(7) 0.3169(6) 0.149(11) Uani 1 1 d . . . . .
C23 C 0.180(2) 0.6212(7) 0.2368(5) 0.113(6) Uani 1 1 d . . . . .
C15 C 0.215(3) 0.5355(6) 0.3157(6) 0.134(9) Uani 1 1 d . . . . .
C20 C 0.105(2) 0.4091(6) 0.3882(8) 0.123(7) Uani 1 1 d . . . . .
H20 H 0.037542 0.426585 0.398125 0.148 Uiso 1 1 calc R U . . .
N10 N 0.4773(15) 0.6552(5) 0.3499(5) 0.104 Uiso 1 1 d . U . . .
C16 C 0.201(4) 0.5576(8) 0.2790(6) 0.150(11) Uani 1 1 d . . . . .
H16 H 0.205399 0.541065 0.255679 0.180 Uiso 1 1 calc R U . . .
C14 C 0.184(3) 0.6001(7) 0.2763(5) 0.122(7) Uani 1 1 d . . . . .
C26 C 0.144(2) 0.6838(7) 0.1709(5) 0.114(6) Uani 1 1 d . . . . .
H26 H 0.081657 0.661557 0.172128 0.136 Uiso 1 1 calc R U . . .
C27 C 0.314(3) 0.7511(7) 0.1656(6) 0.129(8) Uani 1 1 d . . . . .
H27 H 0.370582 0.775227 0.164933 0.155 Uiso 1 1 calc R U . . .
C29 C 0.5183(19) 0.6581(6) 0.3871(6) 0.104 Uiso 1 1 d . U . . .
H29A H 0.450604 0.648155 0.404725 0.156 Uiso 1 1 calc R U . . .
H29B H 0.539764 0.688299 0.393067 0.156 Uiso 1 1 calc R U . . .
H29C H 0.594149 0.639834 0.390545 0.156 Uiso 1 1 calc R U . . .
C1 C 0.316(4) 0.9061(11) 0.4522(9) 0.172(13) Uani 1 1 d . . . . .
O6 O 0.3817(13) 0.6985(4) 0.2954(4) 0.104 Uiso 1 1 d . U . . .
N11 N 0.320(7) 0.9379(14) 0.4343(12) 0.35(4) Uani 1 1 d . . . . .
C30 C 0.4978(19) 0.6244(6) 0.3236(6) 0.104 Uiso 1 1 d . U . . .
H30A H 0.569440 0.606196 0.331959 0.156 Uiso 1 1 calc R U . . .
H30B H 0.518166 0.637852 0.298477 0.156 Uiso 1 1 calc R U . . .
H30C H 0.420946 0.606505 0.320894 0.156 Uiso 1 1 calc R U . . .
C31 C 0.4100(19) 0.6897(6) 0.3312(6) 0.104 Uiso 1 1 d . U . . .
H31 H 0.379249 0.710940 0.348960 0.125 Uiso 1 1 calc R U . . .
O5 O -0.032(4) 0.5034(12) 0.3924(10) 0.229(11) Uiso 1 1 d . . . . .
O4 O 0.385(3) 0.5455(10) 0.4265(9) 0.203(10) Uiso 1 1 d . . . . .

loop_
_atom_site_aniso_label
_atom_site_aniso_U_11
_atom_site_aniso_U_22
_atom_site_aniso_U_33
_atom_site_aniso_U_23
_atom_site_aniso_U_13
_atom_site_aniso_U_12
Au1 0.1297(6) 0.1079(5) 0.0843(4) -0.0053(3) 0.0026(4) 0.0027(4)
Au2 0.2358(15) 0.1050(5) 0.1141(7) 0.0125(4) 0.0244(7) 0.0070(6)
Fe1 0.1216(15) 0.0880(11) 0.0682(11) -0.0056(8) 0.0000(11) -0.0011(12)
N1 0.128(12) 0.110(9) 0.082(8) -0.009(8) 0.008(8) 0.013(8)
N3 0.089(10) 0.146(14) 0.097(10) -0.030(10) -0.003(8) 0.006(9)
N2 0.172(15) 0.101(9) 0.067(7) -0.010(6) 0.000(8) -0.015(11)
N4 0.168(15) 0.092(8) 0.064(7) -0.012(5) 0.015(8) 0.009(9)
O1 0.203(16) 0.112(9) 0.078(7) 0.000(6) -0.010(8) 0.034(10)
N9 0.141(13) 0.112(9) 0.077(8) -0.006(7) 0.017(8) 0.008(9)
N7 0.127(11) 0.105(9) 0.081(8) 0.004(6) 0.003(8) 0.007(9)
C4 0.109(14) 0.132(15) 0.095(12) -0.032(12) -0.001(11) -0.012(12)
O2 0.25(2) 0.121(10) 0.073(8) 0.002(7) -0.005(10) -0.005(12)
C2 0.160(18) 0.094(10) 0.083(10) -0.019(8) 0.014(11) -0.023(12)
O3 0.31(3) 0.110(10) 0.119(12) 0.017(9) 0.071(17) 0.034(14)
N5 0.168(14) 0.093(8) 0.071(7) -0.001(6) 0.005(8) 0.018(9)
N6 0.22(2) 0.114(11) 0.069(8) 0.003(7) 0.000(11) -0.034(13)
C6 0.18(2) 0.127(15) 0.073(10) 0.008(9) 0.001(11) 0.046(14)
N8 0.22(2) 0.092(10) 0.104(12) 0.007(8) 0.032(13) 0.016(11)
C13 0.167(18) 0.086(9) 0.088(11) 0.005(8) 0.003(11) 0.028(10)
C5 0.123(13) 0.105(10) 0.074(9) -0.001(7) -0.021(9) 0.017(10)
C7 0.124(13) 0.094(10) 0.087(11) 0.002(8) -0.008(9) -0.004(9)
C28 0.130(14) 0.118(13) 0.086(11) 0.019(9) 0.004(9) -0.002(12)
C18 0.23(3) 0.088(10) 0.072(10) -0.011(8) -0.017(13) 0.004(14)
C21 0.146(17) 0.105(12) 0.102(13) -0.013(10) 0.005(11) 0.013(12)
C12 0.167(18) 0.100(11) 0.066(9) 0.004(7) 0.000(9) 0.006(11)
C9 0.19(2) 0.085(8) 0.057(7) -0.003(6) -0.006(9) 0.018(11)
C8 0.17(2) 0.123(14) 0.109(15) -0.003(11) -0.024(13) 0.028(14)
C10 0.20(2) 0.095(11) 0.074(10) -0.010(8) -0.013(11) 0.009(13)
C11 0.23(3) 0.084(10) 0.078(11) 0.010(7) 0.006(13) -0.004(12)
C24 0.26(3) 0.103(12) 0.061(9) 0.000(7) -0.014(14) -0.015(16)
C25 0.19(2) 0.118(14) 0.066(10) -0.003(8) 0.000(10) 0.010(14)
C19 0.18(2) 0.108(12) 0.103(13) 0.002(10) 0.020(14) 0.037(14)
C22 0.147(17) 0.092(11) 0.135(17) 0.014(10) 0.035(14) 0.003(11)
C17 0.27(4) 0.088(10) 0.086(11) 0.005(9) -0.004(18) 0.000(17)
C23 0.159(17) 0.109(12) 0.070(10) 0.008(8) -0.009(10) 0.007(12)
C15 0.23(3) 0.088(10) 0.087(11) -0.011(8) 0.014(15) -0.011(13)
C20 0.144(17) 0.077(10) 0.149(19) -0.010(11) 0.002(14) 0.000(10)
C16 0.25(3) 0.116(15) 0.081(12) -0.011(10) -0.001(15) 0.019(17)
C14 0.19(2) 0.101(12) 0.071(10) 0.015(8) 0.020(11) 0.005(12)
C26 0.143(16) 0.122(13) 0.076(10) 0.013(9) -0.013(10) -0.002(12)
C27 0.19(2) 0.112(13) 0.084(12) -0.023(10) -0.027(13) -0.004(13)
C1 0.24(4) 0.15(2) 0.119(19) 0.035(17) 0.05(2) 0.02(2)
N11 0.64(11) 0.21(3) 0.20(3) 0.11(3) 0.23(5) 0.19(5)

loop_
_atom_type_symbol
_atom_type_description
_atom_type_scat_dispersion_real
_atom_type_scat_dispersion_imag
_atom_type_scat_source
C C 0.0033 0.0016 'International Tables Vol C Tables 4.2.6.8 and 6.1.1.4'
H H 0.0000 0.0000 'International Tables Vol C Tables 4.2.6.8 and 6.1.1.4'
Au Au -2.0133 8.8022 'International Tables Vol C Tables 4.2.6.8 and 6.1.1.4'
Fe Fe 0.3463 0.8444 'International Tables Vol C Tables 4.2.6.8 and 6.1.1.4'
N N 0.0061 0.0033 'International Tables Vol C Tables 4.2.6.8 and 6.1.1.4'
O O 0.0106 0.0060 'International Tables Vol C Tables 4.2.6.8 and 6.1.1.4'

loop_
_geom_angle_atom_site_label_1
_geom_angle_atom_site_label_2
_geom_angle_atom_site_label_3
_geom_angle
_geom_angle_site_symmetry_1
_geom_angle_site_symmetry_3
_geom_angle_publ_flag
C4 Au1 Au2 85.0(5) . 7_566 ?
C3 Au1 Au2 95.6(6) . 7_566 ?
C3 Au1 C4 179.2(8) . . ?
C2 Au2 Au1 84.8(5) . 7_466 ?
C1 Au2 Au1 98.6(11) . 7_466 ?
C1 Au2 C2 175.8(15) . . ?
N1 Fe1 N4 88.8(7) . . ?
N1 Fe1 N9 94.0(7) . 3_566 ?
N1 Fe1 N7 89.2(7) . 6_565 ?
N3 Fe1 N1 179.0(7) 1_455 . ?
N3 Fe1 N2 90.6(8) 1_455 . ?
N3 Fe1 N4 91.1(7) 1_455 . ?
N3 Fe1 N9 86.9(8) 1_455 3_566 ?
N3 Fe1 N7 90.9(7) 1_455 6_565 ?
N2 Fe1 N1 88.4(7) . . ?
N2 Fe1 N4 87.1(5) . . ?
N2 Fe1 N9 176.0(6) . 3_566 ?
N2 Fe1 N7 91.6(5) . 6_565 ?
N4 Fe1 N7 177.5(7) . 6_565 ?
N9 Fe1 N4 89.9(5) 3_566 . ?
N9 Fe1 N7 91.6(6) 3_566 6_565 ?
C3 N1 Fe1 174.6(19) . . ?
C4 N3 Fe1 169(2) . 1_655 ?
C2 N2 Fe1 172.1(14) . . ?
C6 N4 Fe1 122.0(14) . . ?
C5 N4 Fe1 121.4(12) . . ?
C5 N4 C6 116.4(15) . . ?
C21 N9 Fe1 124.2(14) . 3_566 ?
C22 N9 Fe1 120.5(13) . 3_566 ?
C22 N9 C21 115.1(18) . . ?
C28 N7 Fe1 116.9(12) . 6_564 ?
C27 N7 Fe1 125.2(16) . 6_564 ?
C27 N7 C28 117.8(18) . . ?
N3 C4 Au1 177(2) . . ?
N1 C3 Au1 176(2) . . ?
N2 C2 Au2 177.4(17) . . ?
C9 N5 H5 118.9 . . ?
C10 N5 H5 118.9 . . ?
C10 N5 C9 122.2(15) . . ?
C24 N6 H6 117.5 . . ?
C24 N6 C23 125.1(17) . . ?
C23 N6 H6 117.5 . . ?
N4 C6 H6A 119.3 . . ?
C8 C6 N4 121(2) . . ?
C8 C6 H6A 119.3 . . ?
C18 N8 H8 116.4 . . ?
C18 N8 C17 127(2) . . ?
C17 N8 H8 116.4 . . ?
C11 C13 H13 118.8 . . ?
C15 C13 H13 118.8 . . ?
C15 C13 C11 122.4(18) . . ?
N4 C5 H5A 117.5 . . ?
N4 C5 C7 124.9(17) . . ?
C7 C5 H5A 117.5 . . ?
C5 C7 H7 121.1 . . ?
C9 C7 C5 117.7(18) . . ?
C9 C7 H7 121.1 . . ?
N7 C28 H28 119.7 . . ?
N7 C28 C26 120.5(19) . . ?
C26 C28 H28 119.7 . . ?
N8 C18 C19 122(3) . . ?
C20 C18 N8 120(2) . . ?
C20 C18 C19 118(2) . . ?
N9 C21 H21 120.0 . . ?
N9 C21 C19 120(2) . . ?
C19 C21 H21 120.0 . . ?
C11 C12 H12 120.5 . . ?
C14 C12 H12 120.5 . . ?
C14 C12 C11 119.0(17) . . ?
C7 C9 N5 126.0(18) . . ?
C7 C9 C8 114.9(16) . . ?
C8 C9 N5 119.0(18) . . ?
C6 C8 C9 124(2) . . ?
C6 C8 H8A 117.9 . . ?
C9 C8 H8A 117.9 . . ?
O1 C10 N5 123.8(16) . . ?
O1 C10 C11 118.6(18) . . ?
N5 C10 C11 116.9(19) . . ?
C13 C11 C12 117.7(18) . . ?
C13 C11 C10 123.1(17) . . ?
C12 C11 C10 118.8(17) . . ?
N6 C24 C25 116(2) . . ?
C26 C24 N6 123(3) . . ?
C26 C24 C25 120.9(18) . . ?
C24 C25 H25 122.4 . . ?
C27 C25 C24 115(2) . . ?
C27 C25 H25 122.4 . . ?
C18 C19 C21 121(2) . . ?
C18 C19 H19 119.7 . . ?
C21 C19 H19 119.7 . . ?
N9 C22 H22 116.7 . . ?
C20 C22 N9 127(2) . . ?
C20 C22 H22 116.7 . . ?
O3 C17 N8 123.1(19) . . ?
O3 C17 C15 126(2) . . ?
N8 C17 C15 110(3) . . ?
O2 C23 N6 120.8(17) . . ?
O2 C23 C14 122(2) . . ?
N6 C23 C14 116.9(18) . . ?
C13 C15 C17 123.7(19) . . ?
C13 C15 C16 116.0(19) . . ?
C16 C15 C17 120.3(18) . . ?
C18 C20 H20 120.2 . . ?
C22 C20 C18 120(2) . . ?
C22 C20 H20 120.2 . . ?
C29 N10 C31 122.2(16) . . ?
C30 N10 C29 129.8(16) . . ?
C30 N10 C31 107.8(16) . . ?
C15 C16 H16 118.6 . . ?
C14 C16 C15 123(2) . . ?
C14 C16 H16 118.6 . . ?
C12 C14 C23 118.8(17) . . ?
C16 C14 C12 121.9(17) . . ?
C16 C14 C23 119.4(19) . . ?
C28 C26 H26 120.2 . . ?
C24 C26 C28 120(2) . . ?
C24 C26 H26 120.2 . . ?
N7 C27 C25 126(2) . . ?
N7 C27 H27 117.1 . . ?
C25 C27 H27 117.1 . . ?
N10 C29 H29A 109.5 . . ?
N10 C29 H29B 109.5 . . ?
N10 C29 H29C 109.5 . . ?
H29A C29 H29B 109.5 . . ?
H29A C29 H29C 109.5 . . ?
H29B C29 H29C 109.5 . . ?
N11 C1 Au2 171(4) . . ?
N10 C30 H30A 109.5 . . ?
N10 C30 H30B 109.5 . . ?
N10 C30 H30C 109.5 . . ?
H30A C30 H30B 109.5 . . ?
H30A C30 H30C 109.5 . . ?
H30B C30 H30C 109.5 . . ?
N10 C31 H31 113.0 . . ?
O6 C31 N10 134.0(19) . . ?
O6 C31 H31 113.0 . . ?

loop_
_geom_bond_atom_site_label_1
_geom_bond_atom_site_label_2
_geom_bond_distance
_geom_bond_site_symmetry_2
_geom_bond_publ_flag
Au1 Au2 3.2517(14) 7_566 ?
Au1 C4 2.15(3) . ?
Au1 C3 2.01(2) . ?
Au2 C2 1.99(2) . ?
Au2 C1 1.97(3) . ?
Fe1 N1 2.140(19) . ?
Fe1 N3 2.090(19) 1_455 ?
Fe1 N2 2.095(16) . ?
Fe1 N4 2.150(12) . ?
Fe1 N9 2.140(17) 3_566 ?
Fe1 N7 2.164(14) 6_565 ?
N1 C3 1.04(3) . ?
N3 C4 0.96(3) . ?
N2 C2 1.12(2) . ?
N4 C6 1.34(3) . ?
N4 C5 1.29(2) . ?
O1 C10 1.24(2) . ?
N9 C21 1.38(3) . ?
N9 C22 1.36(3) . ?
N7 C28 1.35(3) . ?
N7 C27 1.32(3) . ?
O2 C23 1.18(2) . ?
O3 C17 1.16(3) . ?
N5 H5 0.8700 . ?
N5 C9 1.45(2) . ?
N5 C10 1.33(3) . ?
N6 H6 0.8700 . ?
N6 C24 1.39(2) . ?
N6 C23 1.40(3) . ?
C6 H6A 0.9400 . ?
C6 C8 1.32(3) . ?
N8 H8 0.8700 . ?
N8 C18 1.37(3) . ?
N8 C17 1.44(4) . ?
C13 H13 0.9400 . ?
C13 C11 1.41(3) . ?
C13 C15 1.40(3) . ?
C5 H5A 0.9400 . ?
C5 C7 1.42(3) . ?
C7 H7 0.9400 . ?
C7 C9 1.36(3) . ?
C28 H28 0.9400 . ?
C28 C26 1.46(3) . ?
C18 C19 1.39(4) . ?
C18 C20 1.35(4) . ?
C21 H21 0.9400 . ?
C21 C19 1.41(3) . ?
C12 H12 0.9400 . ?
C12 C11 1.42(3) . ?
C12 C14 1.39(3) . ?
C9 C8 1.38(3) . ?
C8 H8A 0.9400 . ?
C10 C11 1.46(3) . ?
C24 C25 1.43(4) . ?
C24 C26 1.31(3) . ?
C25 H25 0.9400 . ?
C25 C27 1.41(3) . ?
C19 H19 0.9400 . ?
C22 H22 0.9400 . ?
C22 C20 1.33(3) . ?
C17 C15 1.47(3) . ?
C23 C14 1.49(3) . ?
C15 C16 1.43(3) . ?
C20 H20 0.9400 . ?
N10 C29 1.34(3) . ?
N10 C30 1.31(2) . ?
N10 C31 1.42(3) . ?
C16 H16 0.9400 . ?
C16 C14 1.31(3) . ?
C26 H26 0.9400 . ?
C27 H27 0.9400 . ?
C29 H29A 0.9700 . ?
C29 H29B 0.9700 . ?
C29 H29C 0.9700 . ?
C1 N11 1.15(4) . ?
O6 C31 1.28(2) . ?
C30 H30A 0.9700 . ?
C30 H30B 0.9700 . ?
C30 H30C 0.9700 . ?
C31 H31 0.9400 . ?

loop_
_geom_torsion_atom_site_label_1
_geom_torsion_atom_site_label_2
_geom_torsion_atom_site_label_3
_geom_torsion_atom_site_label_4
_geom_torsion
_geom_torsion_site_symmetry_1
_geom_torsion_site_symmetry_2
_geom_torsion_site_symmetry_3
_geom_torsion_site_symmetry_4
_geom_torsion_publ_flag
Fe1 N4 C6 C8 -178(2) . . . . ?
Fe1 N4 C5 C7 -176.6(15) . . . . ?
Fe1 N9 C21 C19 -177.4(18) 3_566 . . . ?
Fe1 N9 C22 C20 175(2) 3_566 . . . ?
Fe1 N7 C28 C26 174.2(16) 6_564 . . . ?
Fe1 N7 C27 C25 -172(2) 6_564 . . . ?
N4 C6 C8 C9 -5(5) . . . . ?
N4 C5 C7 C9 -5(3) . . . . ?
O1 C10 C11 C13 -168(3) . . . . ?
O1 C10 C11 C12 19(5) . . . . ?
N9 C21 C19 C18 5(4) . . . . ?
N9 C22 C20 C18 1(4) . . . . ?
N7 C28 C26 C24 -1(4) . . . . ?
O2 C23 C14 C12 -156(3) . . . . ?
O2 C23 C14 C16 24(5) . . . . ?
O3 C17 C15 C13 -148(4) . . . . ?
O3 C17 C15 C16 33(6) . . . . ?
N5 C9 C8 C6 -179(3) . . . . ?
N5 C10 C11 C13 21(5) . . . . ?
N5 C10 C11 C12 -152(3) . . . . ?
N6 C24 C25 C27 -179(2) . . . . ?
N6 C24 C26 C28 180(2) . . . . ?
N6 C23 C14 C12 28(4) . . . . ?
N6 C23 C14 C16 -151(3) . . . . ?
C6 N4 C5 C7 -2(3) . . . . ?
N8 C18 C19 C21 171(3) . . . . ?
N8 C18 C20 C22 -174(3) . . . . ?
N8 C17 C15 C13 40(5) . . . . ?
N8 C17 C15 C16 -140(3) . . . . ?
C13 C15 C16 C14 6(6) . . . . ?
C5 N4 C6 C8 7(4) . . . . ?
C5 C7 C9 N5 -177(2) . . . . ?
C5 C7 C9 C8 6(3) . . . . ?
C7 C9 C8 C6 -2(4) . . . . ?
C28 N7 C27 C25 5(4) . . . . ?
C18 N8 C17 O3 13(5) . . . . ?
C18 N8 C17 C15 -174(3) . . . . ?
C21 N9 C22 C20 0(4) . . . . ?
C9 N5 C10 O1 10(4) . . . . ?
C9 N5 C10 C11 -179(2) . . . . ?
C10 N5 C9 C7 22(4) . . . . ?
C10 N5 C9 C8 -161(3) . . . . ?
C11 C13 C15 C17 177(3) . . . . ?
C11 C13 C15 C16 -4(5) . . . . ?
C11 C12 C14 C23 179(3) . . . . ?
C11 C12 C14 C16 -1(5) . . . . ?
C24 N6 C23 O2 5(5) . . . . ?
C24 N6 C23 C14 -180(3) . . . . ?
C24 C25 C27 N7 -2(4) . . . . ?
C25 C24 C26 C28 4(4) . . . . ?
C19 C18 C20 C22 1(4) . . . . ?
C22 N9 C21 C19 -3(3) . . . . ?
C17 N8 C18 C19 6(4) . . . . ?
C17 N8 C18 C20 -179(3) . . . . ?
C17 C15 C16 C14 -175(4) . . . . ?
C23 N6 C24 C25 -155(3) . . . . ?
C23 N6 C24 C26 29(5) . . . . ?
C15 C13 C11 C12 -1(5) . . . . ?
C15 C13 C11 C10 -174(3) . . . . ?
C15 C16 C14 C12 -4(6) . . . . ?
C15 C16 C14 C23 176(3) . . . . ?
C20 C18 C19 C21 -4(4) . . . . ?
C14 C12 C11 C13 4(4) . . . . ?
C14 C12 C11 C10 177(3) . . . . ?
C26 C24 C25 C27 -3(4) . . . . ?
C27 N7 C28 C26 -3(3) . . . . ?
C29 N10 C31 O6 165(2) . . . . ?
C30 N10 C31 O6 -10(3) . . . . ?

loop_
_twin_individual_id
_twin_individual_mass_fraction_refined
1 0.62(2)
2 0.38(2)
